data_4073807
loop_
_publ_author_name
'Orzechowski, Lars'
'Harder, Sjoerd'

_publ_contact_author 'Sjoerd Harder'
_publ_section_title
;
 Syntheses, Structures, and Reactivity of Barium Carbene Complexes with
 Chelating Bis-iminophosphorano Arms
;
_journal_issue 23
_journal_name_full Organometallics
_journal_page_first 5501
_journal_paper_doi 10.1021/om700640c
_journal_volume 26
_journal_year 2007
_chemical_formula_sum 'C35 H46 Ba N2 O P2 Si2'
_chemical_formula_weight 766.20
_chemical_name_common '[C(Ph2P=NTMS)2Ba.THF]2'
_chemical_name_systematic
;
 ?
;
_space_group_IT_number 2
_symmetry_cell_setting triclinic
_symmetry_space_group_name_Hall '-P 1'
_symmetry_space_group_name_H-M 'P -1'
_atom_sites_solution_hydrogens geom
_atom_sites_solution_primary direct
_atom_sites_solution_secondary difmap
_audit_creation_method SHELXL-97
_cell_angle_alpha 79.9570(10)
_cell_angle_beta 64.1540(10)
_cell_angle_gamma 78.5750(10)
_cell_formula_units_Z 2
_cell_length_a 12.2767(3)
_cell_length_b 13.7861(3)
_cell_length_c 13.8440(3)
_cell_measurement_temperature 203(2)
_cell_volume 2056.59(8)
_computing_structure_refinement 'SHELXL-97 (Sheldrick, 1997)'
_diffrn_ambient_temperature 203(2)
_diffrn_measured_fraction_theta_full 0.992
_diffrn_measured_fraction_theta_max 0.992
_diffrn_radiation_monochromator graphite
_diffrn_radiation_source 'fine-focus sealed tube'
_diffrn_radiation_type MoK\a
_diffrn_radiation_wavelength 0.71073
_diffrn_reflns_av_R_equivalents 0.0331
_diffrn_reflns_av_sigmaI/netI 0.0163
_diffrn_reflns_limit_h_max 19
_diffrn_reflns_limit_h_min -19
_diffrn_reflns_limit_k_max 22
_diffrn_reflns_limit_k_min -22
_diffrn_reflns_limit_l_max 22
_diffrn_reflns_limit_l_min -22
_diffrn_reflns_number 203143
_diffrn_reflns_theta_full 34.93
_diffrn_reflns_theta_max 34.93
_diffrn_reflns_theta_min 1.51
_exptl_absorpt_coefficient_mu 1.127
_exptl_crystal_density_diffrn 1.237
_exptl_crystal_density_method 'not measured'
_exptl_crystal_F_000 784
_refine_diff_density_max 1.113
_refine_diff_density_min -0.518
_refine_diff_density_rms 0.118
_refine_ls_extinction_method none
_refine_ls_goodness_of_fit_ref 1.095
_refine_ls_hydrogen_treatment mixed
_refine_ls_matrix_type full
_refine_ls_number_parameters 388
_refine_ls_number_reflns 17872
_refine_ls_number_restraints 0
_refine_ls_restrained_S_all 1.095
_refine_ls_R_factor_all 0.0336
_refine_ls_R_factor_gt 0.0290
_refine_ls_shift/su_max 0.002
_refine_ls_shift/su_mean 0.000
_refine_ls_structure_factor_coef Fsqd
_refine_ls_weighting_details 'calc w=1/[\s^2^(Fo^2^)+(0.0587P)^2^+0.1523P] where P=(Fo^2^+2Fc^2^)/3'
_refine_ls_weighting_scheme calc
_refine_ls_wR_factor_gt 0.0890
_refine_ls_wR_factor_ref 0.0918
_reflns_number_gt 15755
_reflns_number_total 17872
_reflns_threshold_expression >2sigma(I)
_cod_data_source_file om700640c-file002.cif
_cod_data_source_block hasj30
_cod_original_sg_symbol_H-M P-1
_cod_database_code 4073807

loop_
_symmetry_equiv_pos_as_xyz
'x, y, z'
'-x, -y, -z'

loop_
_atom_site_label
_atom_site_type_symbol
_atom_site_fract_x
_atom_site_fract_y
_atom_site_fract_z
_atom_site_U_iso_or_equiv
_atom_site_adp_type
_atom_site_occupancy
_atom_site_symmetry_multiplicity
_atom_site_calc_flag
_atom_site_refinement_flags
Ba1 Ba 0.464558(6) 0.623800(5) 0.400322(6) 0.02826(3) Uani 1 1 d .
N1 N 0.64014(10) 0.55491(9) 0.20977(9) 0.0299(2) Uani 1 1 d .
N2 N 0.38910(10) 0.30815(9) 0.53154(9) 0.0296(2) Uani 1 1 d .
P1 P 0.67641(3) 0.44233(3) 0.25098(3) 0.02632(6) Uani 1 1 d .
P2 P 0.44612(3) 0.35003(2) 0.40631(3) 0.02651(6) Uani 1 1 d .
Si1 Si 0.65887(4) 0.62451(3) 0.09089(3) 0.03403(8) Uani 1 1 d .
Si2 Si 0.29339(4) 0.22116(3) 0.59759(3) 0.03369(8) Uani 1 1 d .
O1 O 0.32880(16) 0.80703(11) 0.38836(15) 0.0634(4) Uani 1 1 d .
C1 C 0.57445(11) 0.39886(10) 0.37290(10) 0.0288(2) Uani 1 1 d .
C2 C 0.5444(2) 0.74068(15) 0.12166(17) 0.0527(4) Uani 1 1 d .
H2A H 0.4637 0.7228 0.1627 0.079 Uiso 1 1 calc R
H2B H 0.5486 0.7788 0.0554 0.079 Uiso 1 1 calc R
H2C H 0.5625 0.7797 0.1625 0.079 Uiso 1 1 calc R
C3 C 0.6278(2) 0.56914(16) -0.00742(14) 0.0508(4) Uani 1 1 d .
H3A H 0.5484 0.5479 0.0279 0.076 Uiso 1 1 calc R
H3B H 0.6886 0.5131 -0.0339 0.076 Uiso 1 1 calc R
H3C H 0.6303 0.6181 -0.0666 0.076 Uiso 1 1 calc R
C4 C 0.81526(17) 0.66146(18) 0.01066(14) 0.0526(4) Uani 1 1 d .
H4A H 0.8383 0.6907 0.0559 0.079 Uiso 1 1 calc R
H4B H 0.8148 0.7089 -0.0489 0.079 Uiso 1 1 calc R
H4C H 0.8728 0.6037 -0.0161 0.079 Uiso 1 1 calc R
C5 C 0.3510(2) 0.09430(13) 0.55014(18) 0.0536(5) Uani 1 1 d .
H5A H 0.4319 0.0735 0.5467 0.080 Uiso 1 1 calc R
H5B H 0.3530 0.0960 0.4798 0.080 Uiso 1 1 calc R
H5C H 0.2977 0.0483 0.5995 0.080 Uiso 1 1 calc R
C6 C 0.1369(2) 0.2558(2) 0.6016(3) 0.0860(10) Uani 1 1 d .
H6A H 0.1037 0.3208 0.6258 0.129 Uiso 1 1 calc R
H6B H 0.0855 0.2083 0.6504 0.129 Uiso 1 1 calc R
H6C H 0.1410 0.2562 0.5307 0.129 Uiso 1 1 calc R
C7 C 0.2741(3) 0.20221(18) 0.74020(17) 0.0771(8) Uani 1 1 d .
H7A H 0.2445 0.2647 0.7708 0.116 Uiso 1 1 calc R
H7B H 0.3514 0.1759 0.7428 0.116 Uiso 1 1 calc R
H7C H 0.2166 0.1563 0.7807 0.116 Uiso 1 1 calc R
C8 C 0.73001(12) 0.36573(10) 0.13695(10) 0.0290(2) Uani 1 1 d .
C9 C 0.64832(14) 0.33887(13) 0.10415(12) 0.0381(3) Uani 1 1 d .
H9 H 0.5650 0.3577 0.1424 0.046 Uiso 1 1 calc R
C10 C 0.68758(16) 0.28484(13) 0.01618(13) 0.0409(3) Uani 1 1 d .
H10 H 0.6305 0.2665 -0.0020 0.049 Uiso 1 1 calc R
C11 C 0.80989(17) 0.25846(14) -0.04398(14) 0.0456(4) Uani 1 1 d .
H11 H 0.8362 0.2226 -0.1030 0.055 Uiso 1 1 calc R
C12 C 0.89319(17) 0.28589(18) -0.01561(16) 0.0555(5) Uani 1 1 d .
H12 H 0.9764 0.2695 -0.0567 0.067 Uiso 1 1 calc R
C13 C 0.85393(14) 0.33816(15) 0.07441(13) 0.0436(3) Uani 1 1 d .
H13 H 0.9116 0.3549 0.0930 0.052 Uiso 1 1 calc R
C14 C 0.82034(12) 0.43249(11) 0.26512(11) 0.0316(2) Uani 1 1 d .
C15 C 0.86542(16) 0.34383(15) 0.30903(15) 0.0469(4) Uani 1 1 d .
H15 H 0.8186 0.2919 0.3378 0.056 Uiso 1 1 calc R
C16 C 0.97989(17) 0.33232(18) 0.31024(17) 0.0557(5) Uani 1 1 d .
H16 H 1.0102 0.2720 0.3378 0.067 Uiso 1 1 calc R
C17 C 1.04894(15) 0.40960(18) 0.27087(16) 0.0528(4) Uani 1 1 d .
H17 H 1.1250 0.4019 0.2728 0.063 Uiso 1 1 calc R
C18 C 1.00473(16) 0.49765(16) 0.22898(16) 0.0485(4) Uani 1 1 d .
H18 H 1.0507 0.5501 0.2028 0.058 Uiso 1 1 calc R
C19 C 0.89093(14) 0.50912(13) 0.22531(14) 0.0397(3) Uani 1 1 d .
H19 H 0.8623 0.5690 0.1957 0.048 Uiso 1 1 calc R
C20 C 0.45896(14) 0.25149(11) 0.32681(12) 0.0355(3) Uani 1 1 d .
C21 C 0.56101(18) 0.17833(13) 0.30251(14) 0.0451(3) Uani 1 1 d .
H21 H 0.6224 0.1824 0.3232 0.054 Uiso 1 1 calc R
C22 C 0.5712(2) 0.09876(16) 0.24692(18) 0.0632(6) Uani 1 1 d .
H22 H 0.6393 0.0503 0.2312 0.076 Uiso 1 1 calc R
C23 C 0.4820(3) 0.09182(18) 0.2157(2) 0.0759(8) Uani 1 1 d .
H23 H 0.4893 0.0387 0.1791 0.091 Uiso 1 1 calc R
C24 C 0.3817(3) 0.16348(19) 0.2384(2) 0.0688(7) Uani 1 1 d .
H24 H 0.3215 0.1590 0.2164 0.083 Uiso 1 1 calc R
C25 C 0.3689(2) 0.24323(15) 0.29447(17) 0.0499(4) Uani 1 1 d .
H25 H 0.2999 0.2909 0.3101 0.060 Uiso 1 1 calc R
C26 C 0.33143(11) 0.44618(10) 0.38085(10) 0.0285(2) Uani 1 1 d .
C27 C 0.22608(15) 0.48451(13) 0.46491(13) 0.0416(3) Uani 1 1 d .
H27 H 0.2081 0.4565 0.5354 0.050 Uiso 1 1 calc R
C28 C 0.14718(18) 0.56468(17) 0.44424(17) 0.0592(5) Uani 1 1 d .
H28 H 0.0774 0.5898 0.5012 0.071 Uiso 1 1 calc R
C29 C 0.17134(17) 0.60683(15) 0.34084(17) 0.0531(4) Uani 1 1 d .
H29 H 0.1175 0.6595 0.3278 0.064 Uiso 1 1 calc R
C30 C 0.27585(15) 0.57078(13) 0.25617(14) 0.0408(3) Uani 1 1 d .
H30 H 0.2931 0.5995 0.1860 0.049 Uiso 1 1 calc R
C31 C 0.35474(13) 0.49173(12) 0.27629(12) 0.0346(3) Uani 1 1 d .
H31 H 0.4252 0.4682 0.2188 0.042 Uiso 1 1 calc R
C32 C 0.3129(3) 0.8751(2) 0.4596(3) 0.0723(7) Uani 1 1 d .
H32A H 0.3692 0.9237 0.4236 0.094 Uiso 1 1 calc R
H32B H 0.3270 0.8410 0.5214 0.094 Uiso 1 1 calc R
C33 C 0.1830(3) 0.9248(3) 0.4941(4) 0.1120(14) Uani 1 1 d .
H33A H 0.1327 0.8987 0.5667 0.146 Uiso 1 1 calc R
H33B H 0.1788 0.9960 0.4927 0.146 Uiso 1 1 calc R
C34 C 0.1415(3) 0.9034(4) 0.4181(4) 0.1171(15) Uani 1 1 d .
H34A H 0.1084 0.9642 0.3873 0.152 Uiso 1 1 calc R
H34B H 0.0791 0.8598 0.4529 0.152 Uiso 1 1 calc R
C35 C 0.2550(3) 0.8528(3) 0.3317(3) 0.0941(11) Uani 1 1 d .
H35A H 0.2345 0.8034 0.3026 0.122 Uiso 1 1 calc R
H35B H 0.2966 0.9008 0.2733 0.122 Uiso 1 1 calc R

loop_
_atom_site_aniso_label
_atom_site_aniso_U_11
_atom_site_aniso_U_22
_atom_site_aniso_U_33
_atom_site_aniso_U_23
_atom_site_aniso_U_13
_atom_site_aniso_U_12
Ba1 0.02750(4) 0.02848(4) 0.02948(4) -0.00660(3) -0.01351(3) 0.00191(3)
N1 0.0268(5) 0.0342(5) 0.0281(5) -0.0062(4) -0.0108(4) -0.0016(4)
N2 0.0294(5) 0.0316(5) 0.0287(5) -0.0051(4) -0.0117(4) -0.0053(4)
P1 0.02094(12) 0.03336(15) 0.02473(13) -0.00731(11) -0.00910(10) -0.00096(10)
P2 0.02437(13) 0.02970(14) 0.02664(13) -0.00730(11) -0.01110(11) -0.00120(11)
Si1 0.03239(17) 0.0423(2) 0.02753(16) -0.00277(14) -0.01182(14) -0.00753(15)
Si2 0.03097(17) 0.02967(17) 0.03743(19) -0.00636(14) -0.00971(15) -0.00575(13)
O1 0.0781(10) 0.0420(7) 0.0866(11) -0.0218(7) -0.0561(9) 0.0210(7)
C1 0.0230(5) 0.0370(6) 0.0259(5) -0.0067(4) -0.0092(4) -0.0023(4)
C2 0.0559(10) 0.0475(9) 0.0536(10) -0.0008(8) -0.0275(9) 0.0032(8)
C3 0.0621(11) 0.0633(11) 0.0373(8) 0.0003(7) -0.0280(8) -0.0184(9)
C4 0.0442(9) 0.0765(13) 0.0347(7) -0.0037(8) -0.0072(7) -0.0267(9)
C5 0.0650(12) 0.0343(8) 0.0555(10) -0.0103(7) -0.0159(9) -0.0105(8)
C6 0.0376(9) 0.0606(13) 0.155(3) 0.0084(16) -0.0399(14) -0.0139(9)
C7 0.129(2) 0.0572(12) 0.0387(9) -0.0010(8) -0.0182(12) -0.0423(14)
C8 0.0266(5) 0.0337(6) 0.0251(5) -0.0055(4) -0.0095(4) -0.0017(4)
C9 0.0324(6) 0.0523(8) 0.0305(6) -0.0129(6) -0.0125(5) -0.0017(6)
C10 0.0462(8) 0.0488(8) 0.0330(7) -0.0102(6) -0.0189(6) -0.0067(7)
C11 0.0532(9) 0.0472(8) 0.0357(7) -0.0179(6) -0.0166(7) 0.0019(7)
C12 0.0374(8) 0.0764(13) 0.0480(9) -0.0346(9) -0.0084(7) 0.0048(8)
C13 0.0292(6) 0.0611(10) 0.0388(7) -0.0231(7) -0.0082(5) -0.0013(6)
C14 0.0236(5) 0.0434(7) 0.0285(5) -0.0088(5) -0.0107(4) -0.0016(5)
C15 0.0358(7) 0.0577(10) 0.0503(9) 0.0061(7) -0.0247(7) -0.0068(7)
C16 0.0407(8) 0.0698(12) 0.0597(11) 0.0062(9) -0.0315(8) -0.0006(8)
C17 0.0293(7) 0.0815(14) 0.0515(10) -0.0092(9) -0.0215(7) -0.0029(8)
C18 0.0337(7) 0.0647(11) 0.0533(10) -0.0092(8) -0.0203(7) -0.0124(7)
C19 0.0320(6) 0.0472(8) 0.0459(8) -0.0099(6) -0.0200(6) -0.0052(6)
C20 0.0406(7) 0.0358(6) 0.0331(6) -0.0102(5) -0.0171(5) -0.0020(5)
C21 0.0522(9) 0.0405(8) 0.0414(8) -0.0145(6) -0.0192(7) 0.0047(7)
C22 0.0863(16) 0.0429(9) 0.0531(11) -0.0212(8) -0.0238(11) 0.0091(10)
C23 0.123(2) 0.0514(11) 0.0668(14) -0.0282(10) -0.0441(15) -0.0109(13)
C24 0.0962(18) 0.0642(13) 0.0736(15) -0.0241(11) -0.0521(14) -0.0164(13)
C25 0.0589(10) 0.0485(9) 0.0584(10) -0.0159(8) -0.0355(9) -0.0068(8)
C26 0.0244(5) 0.0332(6) 0.0296(5) -0.0070(4) -0.0121(4) -0.0026(4)
C27 0.0365(7) 0.0456(8) 0.0330(7) -0.0080(6) -0.0087(6) 0.0053(6)
C28 0.0441(9) 0.0606(11) 0.0486(10) -0.0109(8) -0.0064(8) 0.0198(8)
C29 0.0405(8) 0.0532(10) 0.0580(11) -0.0038(8) -0.0221(8) 0.0125(7)
C30 0.0391(7) 0.0453(8) 0.0420(8) -0.0010(6) -0.0235(6) -0.0015(6)
C31 0.0284(6) 0.0435(7) 0.0315(6) -0.0070(5) -0.0132(5) 0.0006(5)
C32 0.0689(14) 0.0617(13) 0.099(2) -0.0347(13) -0.0456(14) 0.0112(11)
C33 0.0714(18) 0.122(3) 0.146(3) -0.083(3) -0.042(2) 0.0345(19)
C34 0.073(2) 0.144(4) 0.145(4) -0.044(3) -0.065(2) 0.035(2)
C35 0.105(2) 0.0853(19) 0.115(3) -0.0364(18) -0.079(2) 0.0414(17)

loop_
_atom_type_symbol
_atom_type_description
_atom_type_scat_dispersion_real
_atom_type_scat_dispersion_imag
_atom_type_scat_source
C C 0.0033 0.0016 'International Tables Vol C Tables 4.2.6.8 and 6.1.1.4'
H H 0.0000 0.0000 'International Tables Vol C Tables 4.2.6.8 and 6.1.1.4'
Ba Ba -0.3244 2.2819 'International Tables Vol C Tables 4.2.6.8 and 6.1.1.4'
N N 0.0061 0.0033 'International Tables Vol C Tables 4.2.6.8 and 6.1.1.4'
P P 0.1023 0.0942 'International Tables Vol C Tables 4.2.6.8 and 6.1.1.4'
Si Si 0.0817 0.0704 'International Tables Vol C Tables 4.2.6.8 and 6.1.1.4'
O O 0.0106 0.0060 'International Tables Vol C Tables 4.2.6.8 and 6.1.1.4'

loop_
_geom_angle_atom_site_label_1
_geom_angle_atom_site_label_2
_geom_angle_atom_site_label_3
_geom_angle
_geom_angle_site_symmetry_1
_geom_angle_site_symmetry_3
N2 Ba1 N1 99.26(3) 2_666 .
N2 Ba1 O1 94.71(4) 2_666 .
N1 Ba1 O1 117.68(5) . .
N2 Ba1 C1 57.22(3) 2_666 2_666
N1 Ba1 C1 137.23(3) . 2_666
O1 Ba1 C1 100.70(4) . 2_666
N2 Ba1 C1 103.55(3) 2_666 .
N1 Ba1 C1 55.95(3) . .
O1 Ba1 C1 161.33(4) . .
C1 Ba1 C1 92.55(3) 2_666 .
N2 Ba1 C26 152.29(3) 2_666 .
N1 Ba1 C26 80.07(3) . .
O1 Ba1 C26 110.26(4) . .
C1 Ba1 C26 104.77(3) 2_666 .
C1 Ba1 C26 52.99(3) . .
N2 Ba1 P2 27.75(2) 2_666 2_666
N1 Ba1 P2 118.31(2) . 2_666
O1 Ba1 P2 100.98(3) . 2_666
C1 Ba1 P2 29.64(3) 2_666 2_666
C1 Ba1 P2 97.05(2) . 2_666
C26 Ba1 P2 130.11(2) . 2_666
N2 Ba1 P1 98.15(3) 2_666 .
N1 Ba1 P1 27.25(3) . .
O1 Ba1 P1 144.30(4) . .
C1 Ba1 P1 114.27(3) 2_666 .
C1 Ba1 P1 29.42(2) . .
C26 Ba1 P1 68.61(2) . .
P2 Ba1 P1 105.852(8) 2_666 .
N2 Ba1 Ba1 78.33(2) 2_666 2_666
N1 Ba1 Ba1 95.34(2) . 2_666
O1 Ba1 Ba1 146.98(4) . 2_666
C1 Ba1 Ba1 48.38(3) 2_666 2_666
C1 Ba1 Ba1 44.17(2) . 2_666
C26 Ba1 Ba1 74.18(2) . 2_666
P2 Ba1 Ba1 59.042(6) 2_666 2_666
P1 Ba1 Ba1 68.584(6) . 2_666
P1 N1 Si1 138.24(8) . .
P1 N1 Ba1 100.76(5) . .
Si1 N1 Ba1 119.55(6) . .
P2 N2 Si2 130.60(7) . .
P2 N2 Ba1 99.97(5) . 2_666
Si2 N2 Ba1 127.60(6) . 2_666
N1 P1 C1 115.42(6) . .
N1 P1 C14 109.11(7) . .
C1 P1 C14 105.69(6) . .
N1 P1 C8 107.92(6) . .
C1 P1 C8 117.89(6) . .
C14 P1 C8 99.27(6) . .
N1 P1 Ba1 51.99(4) . .
C1 P1 Ba1 65.58(5) . .
C14 P1 Ba1 110.15(5) . .
C8 P1 Ba1 148.37(4) . .
N2 P2 C1 111.38(6) . .
N2 P2 C20 107.95(7) . .
C1 P2 C20 116.32(7) . .
N2 P2 C26 108.39(6) . .
C1 P2 C26 109.69(6) . .
C20 P2 C26 102.54(6) . .
N2 P2 Ba1 52.28(4) . 2_666
C1 P2 Ba1 59.57(4) . 2_666
C20 P2 Ba1 137.43(5) . 2_666
C26 P2 Ba1 119.01(4) . 2_666
N1 Si1 C4 114.60(8) . .
N1 Si1 C3 116.90(8) . .
C4 Si1 C3 104.29(9) . .
N1 Si1 C2 107.85(8) . .
C4 Si1 C2 108.57(10) . .
C3 Si1 C2 103.90(10) . .
N2 Si2 C7 107.53(9) . .
N2 Si2 C6 115.20(9) . .
C7 Si2 C6 106.44(16) . .
N2 Si2 C5 115.75(8) . .
C7 Si2 C5 104.28(11) . .
C6 Si2 C5 106.73(12) . .
C32 O1 C35 105.55(19) . .
C32 O1 Ba1 118.18(14) . .
C35 O1 Ba1 135.96(15) . .
P2 C1 P1 130.50(8) . .
P2 C1 Ba1 90.80(5) . 2_666
P1 C1 Ba1 138.70(6) . 2_666
P2 C1 Ba1 99.82(5) . .
P1 C1 Ba1 85.01(5) . .
Ba1 C1 Ba1 87.45(3) 2_666 .
Si1 C2 H2A 109.5 . .
Si1 C2 H2B 109.5 . .
H2A C2 H2B 109.5 . .
Si1 C2 H2C 109.5 . .
H2A C2 H2C 109.5 . .
H2B C2 H2C 109.5 . .
Si1 C3 H3A 109.5 . .
Si1 C3 H3B 109.5 . .
H3A C3 H3B 109.5 . .
Si1 C3 H3C 109.5 . .
H3A C3 H3C 109.5 . .
H3B C3 H3C 109.5 . .
Si1 C4 H4A 109.5 . .
Si1 C4 H4B 109.5 . .
H4A C4 H4B 109.5 . .
Si1 C4 H4C 109.5 . .
H4A C4 H4C 109.5 . .
H4B C4 H4C 109.5 . .
Si2 C5 H5A 109.5 . .
Si2 C5 H5B 109.5 . .
H5A C5 H5B 109.5 . .
Si2 C5 H5C 109.5 . .
H5A C5 H5C 109.5 . .
H5B C5 H5C 109.5 . .
Si2 C6 H6A 109.5 . .
Si2 C6 H6B 109.5 . .
H6A C6 H6B 109.5 . .
Si2 C6 H6C 109.5 . .
H6A C6 H6C 109.5 . .
H6B C6 H6C 109.5 . .
Si2 C7 H7A 109.5 . .
Si2 C7 H7B 109.5 . .
H7A C7 H7B 109.5 . .
Si2 C7 H7C 109.5 . .
H7A C7 H7C 109.5 . .
H7B C7 H7C 109.5 . .
C13 C8 C9 116.33(13) . .
C13 C8 P1 121.98(11) . .
C9 C8 P1 121.52(10) . .
C10 C9 C8 122.12(14) . .
C10 C9 H9 118.9 . .
C8 C9 H9 118.9 . .
C11 C10 C9 120.44(15) . .
C11 C10 H10 119.8 . .
C9 C10 H10 119.8 . .
C10 C11 C12 119.00(15) . .
C10 C11 H11 120.5 . .
C12 C11 H11 120.5 . .
C11 C12 C13 120.68(16) . .
C11 C12 H12 119.7 . .
C13 C12 H12 119.7 . .
C8 C13 C12 121.38(15) . .
C8 C13 H13 119.3 . .
C12 C13 H13 119.3 . .
C19 C14 C15 118.37(13) . .
C19 C14 P1 121.41(11) . .
C15 C14 P1 120.03(12) . .
C16 C15 C14 120.46(17) . .
C16 C15 H15 119.8 . .
C14 C15 H15 119.8 . .
C17 C16 C15 120.51(18) . .
C17 C16 H16 119.7 . .
C15 C16 H16 119.7 . .
C18 C17 C16 119.51(15) . .
C18 C17 H17 120.2 . .
C16 C17 H17 120.2 . .
C17 C18 C19 120.34(17) . .
C17 C18 H18 119.8 . .
C19 C18 H18 119.8 . .
C14 C19 C18 120.78(16) . .
C14 C19 H19 119.6 . .
C18 C19 H19 119.6 . .
C25 C20 C21 118.40(15) . .
C25 C20 P2 123.12(13) . .
C21 C20 P2 118.39(12) . .
C20 C21 C22 120.21(19) . .
C20 C21 H21 119.9 . .
C22 C21 H21 119.9 . .
C23 C22 C21 120.6(2) . .
C23 C22 H22 119.7 . .
C21 C22 H22 119.7 . .
C22 C23 C24 119.73(18) . .
C22 C23 H23 120.1 . .
C24 C23 H23 120.1 . .
C23 C24 C25 120.8(2) . .
C23 C24 H24 119.6 . .
C25 C24 H24 119.6 . .
C20 C25 C24 120.2(2) . .
C20 C25 H25 119.9 . .
C24 C25 H25 119.9 . .
C27 C26 C31 117.41(13) . .
C27 C26 P2 121.64(11) . .
C31 C26 P2 120.51(10) . .
C27 C26 Ba1 87.06(10) . .
C31 C26 Ba1 85.41(8) . .
P2 C26 Ba1 90.86(4) . .
C26 C27 C28 120.53(16) . .
C26 C27 H27 119.7 . .
C28 C27 H27 119.7 . .
C29 C28 C27 120.79(16) . .
C29 C28 H28 119.6 . .
C27 C28 H28 119.6 . .
C28 C29 C30 119.79(16) . .
C28 C29 H29 120.1 . .
C30 C29 H29 120.1 . .
C29 C30 C31 119.65(16) . .
C29 C30 H30 120.2 . .
C31 C30 H30 120.2 . .
C30 C31 C26 121.82(13) . .
C30 C31 H31 119.1 . .
C26 C31 H31 119.1 . .
O1 C32 C33 105.7(2) . .
O1 C32 H32A 110.6 . .
C33 C32 H32A 110.6 . .
O1 C32 H32B 110.6 . .
C33 C32 H32B 110.6 . .
H32A C32 H32B 108.7 . .
C34 C33 C32 106.3(3) . .
C34 C33 H33A 110.5 . .
C32 C33 H33A 110.5 . .
C34 C33 H33B 110.5 . .
C32 C33 H33B 110.5 . .
H33A C33 H33B 108.7 . .
C33 C34 C35 104.8(3) . .
C33 C34 H34A 110.8 . .
C35 C34 H34A 110.8 . .
C33 C34 H34B 110.8 . .
C35 C34 H34B 110.8 . .
H34A C34 H34B 108.9 . .
O1 C35 C34 103.4(3) . .
O1 C35 H35A 111.1 . .
C34 C35 H35A 111.1 . .
O1 C35 H35B 111.1 . .
C34 C35 H35B 111.1 . .
H35A C35 H35B 109.0 . .

loop_
_geom_bond_atom_site_label_1
_geom_bond_atom_site_label_2
_geom_bond_distance
_geom_bond_site_symmetry_2
Ba1 N2 2.7298(11) 2_666
Ba1 N1 2.7591(11) .
Ba1 O1 2.7592(13) .
Ba1 C1 2.9309(13) 2_666
Ba1 C1 3.1444(14) .
Ba1 C26 3.3076(13) .
Ba1 P2 3.3989(3) 2_666
Ba1 P1 3.4403(3) .
Ba1 Ba1 4.20207(17) 2_666
N1 P1 1.6035(12) .
N1 Si1 1.6997(12) .
N2 P2 1.6069(12) .
N2 Si2 1.7011(12) .
N2 Ba1 2.7298(11) 2_666
P1 C1 1.6962(13) .
P1 C14 1.8375(13) .
P1 C8 1.8548(13) .
P2 C1 1.6810(13) .
P2 C20 1.8348(14) .
P2 C26 1.8423(13) .
P2 Ba1 3.3989(3) 2_666
Si1 C4 1.8735(17) .
Si1 C3 1.8740(18) .
Si1 C2 1.883(2) .
Si2 C7 1.860(2) .
Si2 C6 1.864(2) .
Si2 C5 1.8698(19) .
O1 C32 1.405(3) .
O1 C35 1.433(3) .
C1 Ba1 2.9309(13) 2_666
C2 H2A 0.9600 .
C2 H2B 0.9600 .
C2 H2C 0.9600 .
C3 H3A 0.9600 .
C3 H3B 0.9600 .
C3 H3C 0.9600 .
C4 H4A 0.9600 .
C4 H4B 0.9600 .
C4 H4C 0.9600 .
C5 H5A 0.9600 .
C5 H5B 0.9600 .
C5 H5C 0.9600 .
C6 H6A 0.9600 .
C6 H6B 0.9600 .
C6 H6C 0.9600 .
C7 H7A 0.9600 .
C7 H7B 0.9600 .
C7 H7C 0.9600 .
C8 C13 1.3948(19) .
C8 C9 1.397(2) .
C9 C10 1.390(2) .
C9 H9 0.9300 .
C10 C11 1.371(2) .
C10 H10 0.9300 .
C11 C12 1.378(3) .
C11 H11 0.9300 .
C12 C13 1.399(2) .
C12 H12 0.9300 .
C13 H13 0.9300 .
C14 C19 1.383(2) .
C14 C15 1.391(2) .
C15 C16 1.390(2) .
C15 H15 0.9300 .
C16 C17 1.380(3) .
C16 H16 0.9300 .
C17 C18 1.368(3) .
C17 H17 0.9300 .
C18 C19 1.397(2) .
C18 H18 0.9300 .
C19 H19 0.9300 .
C20 C25 1.391(2) .
C20 C21 1.397(2) .
C21 C22 1.403(3) .
C21 H21 0.9300 .
C22 C23 1.365(4) .
C22 H22 0.9300 .
C23 C24 1.371(4) .
C23 H23 0.9300 .
C24 C25 1.399(3) .
C24 H24 0.9300 .
C25 H25 0.9300 .
C26 C27 1.3920(19) .
C26 C31 1.4016(19) .
C27 C28 1.396(3) .
C27 H27 0.9300 .
C28 C29 1.372(3) .
C28 H28 0.9300 .
C29 C30 1.381(3) .
C29 H29 0.9300 .
C30 C31 1.384(2) .
C30 H30 0.9300 .
C31 H31 0.9300 .
C32 C33 1.503(4) .
C32 H32A 0.9700 .
C32 H32B 0.9700 .
C33 C34 1.444(5) .
C33 H33A 0.9700 .
C33 H33B 0.9700 .
C34 C35 1.521(5) .
C34 H34A 0.9700 .
C34 H34B 0.9700 .
C35 H35A 0.9700 .
C35 H35B 0.9700 .
